data_7250488
loop_
_publ_author_name
'Al-Buthabhak, Hawraa S.'
'Al-Ameed, Karrar'
'Yu, Yu'
'Sobolev, Alexandre N.'
'Moggach, Stephen A.'
'Al-Salami, Hani'
'Ferro, Vito'
'Baker, Murray V.'

_publ_section_title
;
 Gold(i) and gold(iii) complexes of triazolyl-functionalised NHCs
;
_journal_issue 23
_journal_name_full 'RSC Advances'
_journal_page_first 18123
_journal_page_last 18141
_journal_paper_doi 10.1039/D5RA02655E
_journal_volume 15
_journal_year 2025
_chemical_absolute_configuration ad
_chemical_formula_moiety 'C23 H21 Br2 N8, Cl, 2(H2 O)'
_chemical_formula_sum 'C23 H25 Br2 Cl N8 O2'
_chemical_formula_weight 640.78
_space_group_crystal_system orthorhombic
_space_group_IT_number 19
_space_group_name_Hall 'P 2ac 2ab'
_space_group_name_H-M_alt 'P 21 21 21'
_atom_sites_solution_hydrogens geom
_audit_creation_method SHELXL-2018/1
_audit_update_record
;
2025-01-12 deposited with the CCDC.	2025-05-07 downloaded from the CCDC.
;
_cell_angle_alpha 90
_cell_angle_beta 90
_cell_angle_gamma 90
_cell_formula_units_Z 4
_cell_length_a 4.4671(2)
_cell_length_b 14.8151(8)
_cell_length_c 39.6576(18)
_cell_measurement_reflns_used 4490
_cell_measurement_temperature 100(2)
_cell_measurement_theta_max 63.953
_cell_measurement_theta_min 3.158
_cell_volume 2624.6(2)
_computing_cell_refinement 'CrysAlisPro 1.171.38.46 (Rigaku OD, 2015)'
_computing_data_collection 'CrysAlisPro 1.171.38.46 (Rigaku OD, 2015)'
_computing_data_reduction 'CrysAlisPro 1.171.38.46 (Rigaku OD, 2015)'
_computing_publication_material 'SHELXL-2018/1 (Sheldrick, 2018)'
_computing_structure_refinement 'SHELXL-2018/1 (Sheldrick, 2018)'
_computing_structure_solution 'SHELXT-2015/1 (Sheldrick, 2015)'
_diffrn_ambient_temperature 100(2)
_diffrn_detector 'CCD plate'
_diffrn_detector_area_resol_mean 10.4738
_diffrn_detector_type Ruby
_diffrn_measured_fraction_theta_full 0.992
_diffrn_measured_fraction_theta_max 0.992
_diffrn_measurement_device 'four-circle diffractometer'
_diffrn_measurement_device_type 'Oxford Diffraction Gemini-R Ultra'
_diffrn_measurement_method '\w scans'
_diffrn_radiation_monochromator mirror
_diffrn_radiation_source 'fine-focus sealed X-ray tube'
_diffrn_radiation_type CuK\a
_diffrn_radiation_wavelength 1.54178
_diffrn_reflns_av_R_equivalents 0.1112
_diffrn_reflns_av_unetI/netI 0.0655
_diffrn_reflns_Laue_measured_fraction_full 0.992
_diffrn_reflns_Laue_measured_fraction_max 0.992
_diffrn_reflns_limit_h_max 5
_diffrn_reflns_limit_h_min -4
_diffrn_reflns_limit_k_max 17
_diffrn_reflns_limit_k_min -17
_diffrn_reflns_limit_l_max 47
_diffrn_reflns_limit_l_min -45
_diffrn_reflns_number 29888
_diffrn_reflns_point_group_measured_fraction_full 0.990
_diffrn_reflns_point_group_measured_fraction_max 0.990
_diffrn_reflns_theta_full 67.436
_diffrn_reflns_theta_max 67.436
_diffrn_reflns_theta_min 3.184
_diffrn_source_type 'Enhance Ultra (Cu) X-ray Source'
_exptl_absorpt_coefficient_mu 5.169
_exptl_absorpt_correction_T_max 1.0
_exptl_absorpt_correction_T_min 0.61901
_exptl_absorpt_correction_type multi-scan
_exptl_absorpt_process_details
;
CrysAlisPro 1.171.38.46 (Rigaku Oxford Diffraction, 2015)
Empirical absorption correction using spherical harmonics,
 implemented in SCALE3 ABSPACK scaling algorithm.
;
_exptl_crystal_colour colorless
_exptl_crystal_density_diffrn 1.622
_exptl_crystal_description needle
_exptl_crystal_F_000 1288
_exptl_crystal_size_max 0.255
_exptl_crystal_size_mid 0.049
_exptl_crystal_size_min 0.032
_refine_diff_density_max 1.962
_refine_diff_density_min -0.980
_refine_diff_density_rms 0.175
_refine_ls_abs_structure_details
;
 Flack x determined using 1182 quotients [(I+)-(I-)]/[(I+)+(I-)]
 (Parsons, Flack and Wagner, Acta Cryst. B69 (2013) 249-259).
;
_refine_ls_abs_structure_Flack 0.06(2)
_refine_ls_extinction_coef 0.0014(4)
_refine_ls_extinction_expression Fc^*^=kFc[1+0.001xFc^2^\l^3^/sin(2\q)]^-1/4^
_refine_ls_extinction_method 'SHELXL-2018/1 (Sheldrick 2018)'
_refine_ls_goodness_of_fit_ref 1.042
_refine_ls_hydrogen_treatment constr
_refine_ls_matrix_type full
_refine_ls_number_parameters 326
_refine_ls_number_reflns 4691
_refine_ls_number_restraints 0
_refine_ls_restrained_S_all 1.042
_refine_ls_R_factor_all 0.1195
_refine_ls_R_factor_gt 0.1060
_refine_ls_shift/su_max 0.000
_refine_ls_shift/su_mean 0.000
_refine_ls_structure_factor_coef Fsqd
_refine_ls_weighting_details 'w=1/[\s^2^(Fo^2^)+(0.1500P)^2^+35.0000P] where P=(Fo^2^+2Fc^2^)/3'
_refine_ls_weighting_scheme calc
_refine_ls_wR_factor_gt 0.2976
_refine_ls_wR_factor_ref 0.3080
_reflns_Friedel_coverage 0.677
_reflns_Friedel_fraction_full 0.987
_reflns_Friedel_fraction_max 0.987
_reflns_number_gt 3873
_reflns_number_total 4691
_reflns_threshold_expression 'I > 2\s(I)'
_cod_data_source_file d5ra02655e2.cif
_cod_data_source_block ha195
_cod_database_code 7250488
_shelx_shelxl_version_number 2018/1
_shelx_space_group_comment
;
The symmetry employed for this shelxl refinement is uniquely defined
by the following loop, which should always be used as a source of
symmetry information in preference to the above space-group names.
They are only intended as comments.
;
_shelx_estimated_absorpt_t_min 0.352
_shelx_estimated_absorpt_t_max 0.852

loop_
_space_group_symop_operation_xyz
'x, y, z'
'-x+1/2, -y, z+1/2'
'-x, y+1/2, -z+1/2'
'x+1/2, -y+1/2, -z'

loop_
_atom_site_label
_atom_site_type_symbol
_atom_site_fract_x
_atom_site_fract_y
_atom_site_fract_z
_atom_site_U_iso_or_equiv
_atom_site_adp_type
_atom_site_occupancy
_atom_site_site_symmetry_order
_atom_site_calc_flag
_atom_site_refinement_flags_posn
_atom_site_refinement_flags_adp
_atom_site_refinement_flags_occupancy
_atom_site_disorder_assembly
_atom_site_disorder_group
Br1 Br 0.6681(6) 0.43473(16) 0.31849(7) 0.0665(8) Uani 1 1 d . . . . .
C1 C 0.473(4) 0.4276(13) 0.5242(4) 0.039(4) Uani 1 1 d . . . . .
H1 H 0.446553 0.374656 0.537403 0.047 Uiso 1 1 calc R U . . .
Br2 Br 0.3588(6) 0.56417(15) 0.71515(5) 0.0570(7) Uani 1 1 d . . . . .
N2 N 0.344(4) 0.4437(11) 0.4951(3) 0.043(3) Uani 1 1 d . . . . .
C2 C 0.160(4) 0.3808(12) 0.4746(4) 0.037(4) Uani 1 1 d . . . . .
H2A H 0.003631 0.414937 0.462354 0.044 Uiso 1 1 calc R U . . .
H2B H 0.060677 0.336430 0.489456 0.044 Uiso 1 1 calc R U . . .
C3 C 0.440(5) 0.5271(14) 0.4826(5) 0.052(5) Uani 1 1 d . . . . .
H3 H 0.385943 0.553959 0.461756 0.063 Uiso 1 1 calc R U . . .
C4 C 0.630(5) 0.5627(15) 0.5071(5) 0.052(5) Uani 1 1 d . . . . .
H4 H 0.728417 0.619428 0.506759 0.062 Uiso 1 1 calc R U . . .
N5 N 0.643(4) 0.4966(9) 0.5322(4) 0.039(3) Uani 1 1 d . . . . .
C5 C 0.807(5) 0.5080(13) 0.5642(5) 0.042(4) Uani 1 1 d . . . . .
H5A H 0.973484 0.551252 0.560886 0.051 Uiso 1 1 calc R U . . .
H5B H 0.893765 0.449407 0.571154 0.051 Uiso 1 1 calc R U . . .
C21 C 0.357(5) 0.3325(11) 0.4498(4) 0.039(4) Uani 1 1 d . . . . .
N22 N 0.476(5) 0.2539(11) 0.4571(4) 0.049(4) Uani 1 1 d . . . . .
N23 N 0.658(4) 0.2273(10) 0.4313(4) 0.043(4) Uani 1 1 d . . . . .
N24 N 0.648(4) 0.2946(9) 0.4093(4) 0.038(3) Uani 1 1 d . . . . .
C25 C 0.462(4) 0.3600(13) 0.4200(4) 0.039(4) Uani 1 1 d . . . . .
H25 H 0.415576 0.414661 0.408693 0.047 Uiso 1 1 calc R U . . .
C26 C 0.804(5) 0.2888(12) 0.3765(5) 0.046(5) Uani 1 1 d . . . . .
H26A H 0.893943 0.348200 0.371370 0.056 Uiso 1 1 calc R U . . .
H26B H 0.968315 0.244385 0.378415 0.056 Uiso 1 1 calc R U . . .
C27 C 0.614(5) 0.2631(14) 0.3490(5) 0.044(4) Uani 1 1 d . . . . .
C28 C 0.515(5) 0.3143(12) 0.3221(5) 0.041(4) Uani 1 1 d . . . . .
C29 C 0.323(6) 0.2857(17) 0.2982(5) 0.057(6) Uani 1 1 d . . . . .
H29 H 0.258672 0.324961 0.280739 0.069 Uiso 1 1 calc R U . . .
C30 C 0.225(4) 0.1988(12) 0.2998(5) 0.041(4) Uani 1 1 d . . . . .
H30 H 0.092136 0.177217 0.282884 0.050 Uiso 1 1 calc R U . . .
C31 C 0.313(5) 0.1420(15) 0.3250(5) 0.052(5) Uani 1 1 d . . . . .
H31 H 0.244352 0.081259 0.325362 0.062 Uiso 1 1 calc R U . . .
C32 C 0.497(5) 0.1725(12) 0.3495(5) 0.043(4) Uani 1 1 d . . . . .
H32 H 0.551437 0.133227 0.367419 0.052 Uiso 1 1 calc R U . . .
C51 C 0.596(4) 0.5430(13) 0.5919(5) 0.042(4) Uani 1 1 d . . . . .
N52 N 0.417(4) 0.4810(13) 0.6077(4) 0.051(4) Uani 1 1 d . . . . .
N53 N 0.256(4) 0.5248(10) 0.6297(4) 0.042(4) Uani 1 1 d . . . . .
N54 N 0.329(4) 0.6124(9) 0.6279(4) 0.038(3) Uani 1 1 d . . . . .
C55 C 0.546(4) 0.6265(14) 0.6040(5) 0.041(4) Uani 1 1 d . . . . .
H55 H 0.638026 0.681650 0.597605 0.050 Uiso 1 1 calc R U . . .
C56 C 0.179(5) 0.6790(12) 0.6507(5) 0.042(4) Uani 1 1 d . . . . .
H56A H 0.022497 0.647641 0.663984 0.051 Uiso 1 1 calc R U . . .
H56B H 0.079496 0.725917 0.636898 0.051 Uiso 1 1 calc R U . . .
C57 C 0.398(4) 0.7233(12) 0.6744(5) 0.037(4) Uani 1 1 d . . . . .
C58 C 0.493(5) 0.6814(16) 0.7033(5) 0.052(5) Uani 1 1 d . . . . .
C59 C 0.690(6) 0.7268(17) 0.7251(6) 0.059(6) Uani 1 1 d . . . . .
H59 H 0.755894 0.698557 0.745257 0.071 Uiso 1 1 calc R U . . .
C60 C 0.784(5) 0.8096(16) 0.7174(6) 0.059(6) Uani 1 1 d . . . . .
H60 H 0.923773 0.838370 0.731856 0.071 Uiso 1 1 calc R U . . .
C61 C 0.681(5) 0.8569(14) 0.6881(5) 0.048(5) Uani 1 1 d . . . . .
H61 H 0.734481 0.917955 0.683949 0.058 Uiso 1 1 calc R U . . .
C62 C 0.499(6) 0.810(2) 0.6661(7) 0.077(8) Uani 1 1 d . . . . .
H62 H 0.443117 0.835987 0.645242 0.093 Uiso 1 1 calc R U . . .
Cl1 Cl -0.0317(12) 0.5435(3) 0.41036(13) 0.0523(12) Uani 1 1 d . . . . .
O1 O 0.977(4) 0.8110(10) 0.5828(4) 0.060(4) Uani 1 1 d . . . . .
O2 O 1.029(4) 0.7265(10) 0.5215(6) 0.076(5) Uani 1 1 d . . . . .

loop_
_atom_site_aniso_label
_atom_site_aniso_U_11
_atom_site_aniso_U_22
_atom_site_aniso_U_33
_atom_site_aniso_U_23
_atom_site_aniso_U_13
_atom_site_aniso_U_12
Br1 0.0638(14) 0.0393(11) 0.0964(18) 0.0102(12) -0.0007(13) -0.0017(12)
C1 0.033(8) 0.040(9) 0.045(10) 0.008(8) 0.003(7) -0.003(8)
Br2 0.0772(15) 0.0454(11) 0.0485(11) -0.0012(9) 0.0059(11) 0.0098(12)
N2 0.050(8) 0.048(8) 0.031(7) -0.002(6) 0.005(6) 0.002(9)
C2 0.032(9) 0.043(9) 0.036(9) -0.004(7) 0.010(7) 0.000(8)
C3 0.073(15) 0.056(11) 0.029(9) 0.010(8) -0.006(9) -0.020(11)
C4 0.061(12) 0.047(10) 0.048(10) -0.004(9) 0.000(9) -0.013(11)
N5 0.047(9) 0.026(6) 0.043(8) -0.004(6) -0.005(7) -0.002(7)
C5 0.040(10) 0.046(10) 0.041(10) -0.010(8) 0.008(8) 0.002(9)
C21 0.047(10) 0.026(8) 0.044(10) -0.009(7) -0.018(9) 0.015(8)
N22 0.058(11) 0.043(9) 0.045(9) -0.002(7) -0.004(8) 0.005(8)
N23 0.048(9) 0.046(8) 0.034(7) -0.007(6) 0.001(7) 0.025(8)
N24 0.049(9) 0.027(7) 0.039(8) -0.006(6) -0.003(7) 0.002(7)
C25 0.041(10) 0.043(9) 0.032(9) -0.004(7) 0.004(7) 0.001(8)
C26 0.052(12) 0.026(8) 0.061(12) -0.004(8) 0.009(10) 0.014(8)
C27 0.044(11) 0.049(10) 0.039(9) -0.004(8) 0.005(8) 0.002(9)
C28 0.046(10) 0.036(9) 0.043(10) 0.000(8) 0.012(8) 0.006(8)
C29 0.051(12) 0.081(16) 0.040(10) 0.012(10) 0.005(10) 0.014(12)
C30 0.049(12) 0.032(9) 0.043(10) -0.010(7) 0.003(8) -0.005(8)
C31 0.056(12) 0.059(12) 0.040(10) -0.011(9) 0.008(10) 0.007(11)
C32 0.045(10) 0.027(8) 0.056(11) 0.013(8) 0.007(9) 0.002(8)
C51 0.036(10) 0.048(11) 0.040(9) 0.006(8) -0.002(7) 0.005(8)
N52 0.059(11) 0.063(11) 0.031(8) -0.003(7) 0.002(7) -0.006(9)
N53 0.051(10) 0.036(8) 0.040(8) -0.005(6) -0.001(7) 0.005(7)
N54 0.038(8) 0.026(7) 0.051(9) -0.007(6) -0.003(7) 0.009(7)
C55 0.034(10) 0.051(11) 0.040(10) 0.008(8) 0.003(7) 0.005(8)
C56 0.038(9) 0.033(9) 0.056(11) -0.011(8) 0.013(9) -0.004(8)
C57 0.035(10) 0.035(9) 0.041(9) -0.007(7) 0.001(7) 0.003(7)
C58 0.048(11) 0.062(12) 0.047(11) -0.017(10) 0.009(9) 0.005(11)
C59 0.053(13) 0.073(15) 0.052(12) -0.018(10) -0.011(10) 0.019(12)
C60 0.043(12) 0.060(13) 0.074(15) -0.016(12) 0.016(11) 0.005(10)
C61 0.043(11) 0.046(10) 0.055(12) -0.013(9) 0.005(10) 0.001(9)
C62 0.047(13) 0.12(2) 0.061(15) 0.006(15) 0.011(12) 0.035(16)
Cl1 0.051(3) 0.043(3) 0.063(3) 0.008(2) -0.002(2) 0.001(2)
O1 0.058(9) 0.045(7) 0.076(10) 0.014(7) 0.001(8) 0.003(7)
O2 0.071(11) 0.032(7) 0.126(16) -0.005(8) -0.004(11) -0.017(8)

loop_
_atom_type_symbol
_atom_type_description
_atom_type_scat_dispersion_real
_atom_type_scat_dispersion_imag
_atom_type_scat_source
C C 0.0181 0.0091 'International Tables Vol C Tables 4.2.6.8 and 6.1.1.4'
H H 0.0000 0.0000 'International Tables Vol C Tables 4.2.6.8 and 6.1.1.4'
N N 0.0311 0.0180 'International Tables Vol C Tables 4.2.6.8 and 6.1.1.4'
O O 0.0492 0.0322 'International Tables Vol C Tables 4.2.6.8 and 6.1.1.4'
Cl Cl 0.3639 0.7018 'International Tables Vol C Tables 4.2.6.8 and 6.1.1.4'
Br Br -0.6763 1.2805 'International Tables Vol C Tables 4.2.6.8 and 6.1.1.4'

loop_
_geom_angle_atom_site_label_1
_geom_angle_atom_site_label_2
_geom_angle_atom_site_label_3
_geom_angle
_geom_angle_site_symmetry_1
_geom_angle_site_symmetry_3
_geom_angle_publ_flag
N2 C1 N5 108.9(16) . . ?
N2 C1 H1 125.5 . . ?
N5 C1 H1 125.5 . . ?
C1 N2 C3 109.7(16) . . ?
C1 N2 C2 127.6(16) . . ?
C3 N2 C2 122.0(15) . . ?
N2 C2 C21 109.6(15) . . ?
N2 C2 H2A 109.7 . . ?
C21 C2 H2A 109.7 . . ?
N2 C2 H2B 109.7 . . ?
C21 C2 H2B 109.7 . . ?
H2A C2 H2B 108.2 . . ?
C4 C3 N2 106.0(17) . . ?
C4 C3 H3 127.0 . . ?
N2 C3 H3 127.0 . . ?
C3 C4 N5 104.8(17) . . ?
C3 C4 H4 127.6 . . ?
N5 C4 H4 127.6 . . ?
C1 N5 C4 110.5(16) . . ?
C1 N5 C5 125.8(15) . . ?
C4 N5 C5 123.6(15) . . ?
N5 C5 C51 110.5(16) . . ?
N5 C5 H5A 109.6 . . ?
C51 C5 H5A 109.6 . . ?
N5 C5 H5B 109.6 . . ?
C51 C5 H5B 109.6 . . ?
H5A C5 H5B 108.1 . . ?
N22 C21 C25 108.9(17) . . ?
N22 C21 C2 121.0(17) . . ?
C25 C21 C2 129.8(16) . . ?
C21 N22 N23 109.4(16) . . ?
N24 N23 N22 104.8(14) . . ?
N23 N24 C25 110.8(15) . . ?
N23 N24 C26 121.3(14) . . ?
C25 N24 C26 127.6(15) . . ?
C21 C25 N24 106.1(16) . . ?
C21 C25 H25 126.9 . . ?
N24 C25 H25 126.9 . . ?
C27 C26 N24 114.1(18) . . ?
C27 C26 H26A 108.7 . . ?
N24 C26 H26A 108.7 . . ?
C27 C26 H26B 108.7 . . ?
N24 C26 H26B 108.7 . . ?
H26A C26 H26B 107.6 . . ?
C28 C27 C26 129.2(19) . . ?
C28 C27 C32 113.9(18) . . ?
C26 C27 C32 116.9(18) . . ?
C29 C28 C27 125(2) . . ?
C29 C28 Br1 117.9(15) . . ?
C27 C28 Br1 117.0(15) . . ?
C28 C29 C30 118(2) . . ?
C28 C29 H29 120.9 . . ?
C30 C29 H29 120.9 . . ?
C29 C30 C31 122(2) . . ?
C29 C30 H30 119.2 . . ?
C31 C30 H30 119.2 . . ?
C32 C31 C30 120(2) . . ?
C32 C31 H31 120.2 . . ?
C30 C31 H31 120.2 . . ?
C31 C32 C27 121.6(18) . . ?
C31 C32 H32 119.2 . . ?
C27 C32 H32 119.2 . . ?
C55 C51 N52 110.8(17) . . ?
C55 C51 C5 131.9(18) . . ?
N52 C51 C5 117.2(17) . . ?
N53 N52 C51 107.2(17) . . ?
N52 N53 N54 108.0(16) . . ?
N53 N54 C55 111.0(15) . . ?
N53 N54 C56 119.7(16) . . ?
C55 N54 C56 129.4(16) . . ?
C51 C55 N54 103.0(17) . . ?
C51 C55 H55 128.5 . . ?
N54 C55 H55 128.5 . . ?
N54 C56 C57 111.9(16) . . ?
N54 C56 H56A 109.2 . . ?
C57 C56 H56A 109.2 . . ?
N54 C56 H56B 109.2 . . ?
C57 C56 H56B 109.2 . . ?
H56A C56 H56B 107.9 . . ?
C58 C57 C62 121(2) . . ?
C58 C57 C56 121.6(18) . . ?
C62 C57 C56 117.5(19) . . ?
C57 C58 C59 119(2) . . ?
C57 C58 Br2 121.7(16) . . ?
C59 C58 Br2 119.0(18) . . ?
C60 C59 C58 120(2) . . ?
C60 C59 H59 120.1 . . ?
C58 C59 H59 120.1 . . ?
C59 C60 C61 122(2) . . ?
C59 C60 H60 118.8 . . ?
C61 C60 H60 118.8 . . ?
C62 C61 C60 117(2) . . ?
C62 C61 H61 121.6 . . ?
C60 C61 H61 121.6 . . ?
C61 C62 C57 120(2) . . ?
C61 C62 H62 119.8 . . ?
C57 C62 H62 119.8 . . ?

loop_
_geom_bond_atom_site_label_1
_geom_bond_atom_site_label_2
_geom_bond_distance
_geom_bond_site_symmetry_2
_geom_bond_publ_flag
Br1 C28 1.916(19) . ?
C1 N2 1.31(2) . ?
C1 N5 1.31(2) . ?
C1 H1 0.9500 . ?
Br2 C58 1.90(2) . ?
N2 C3 1.40(3) . ?
N2 C2 1.48(2) . ?
C2 C21 1.50(2) . ?
C2 H2A 0.9900 . ?
C2 H2B 0.9900 . ?
C3 C4 1.39(3) . ?
C3 H3 0.9500 . ?
C4 N5 1.40(3) . ?
C4 H4 0.9500 . ?
N5 C5 1.48(2) . ?
C5 C51 1.54(3) . ?
C5 H5A 0.9900 . ?
C5 H5B 0.9900 . ?
C21 N22 1.31(2) . ?
C21 C25 1.33(3) . ?
N22 N23 1.37(2) . ?
N23 N24 1.32(2) . ?
N24 C25 1.34(2) . ?
N24 C26 1.48(3) . ?
C25 H25 0.9500 . ?
C26 C27 1.43(3) . ?
C26 H26A 0.9900 . ?
C26 H26B 0.9900 . ?
C27 C28 1.38(3) . ?
C27 C32 1.44(3) . ?
C28 C29 1.34(3) . ?
C29 C30 1.36(3) . ?
C29 H29 0.9500 . ?
C30 C31 1.37(3) . ?
C30 H30 0.9500 . ?
C31 C32 1.35(3) . ?
C31 H31 0.9500 . ?
C32 H32 0.9500 . ?
C51 C55 1.34(3) . ?
C51 N52 1.37(3) . ?
N52 N53 1.30(2) . ?
N53 N54 1.34(2) . ?
N54 C55 1.37(3) . ?
N54 C56 1.50(2) . ?
C55 H55 0.9500 . ?
C56 C57 1.51(3) . ?
C56 H56A 0.9900 . ?
C56 H56B 0.9900 . ?
C57 C58 1.37(3) . ?
C57 C62 1.40(4) . ?
C58 C59 1.40(3) . ?
C59 C60 1.33(4) . ?
C59 H59 0.9500 . ?
C60 C61 1.43(3) . ?
C60 H60 0.9500 . ?
C61 C62 1.38(4) . ?
C61 H61 0.9500 . ?
C62 H62 0.9500 . ?

loop_
_geom_torsion_atom_site_label_1
_geom_torsion_atom_site_label_2
_geom_torsion_atom_site_label_3
_geom_torsion_atom_site_label_4
_geom_torsion
_geom_torsion_site_symmetry_1
_geom_torsion_site_symmetry_2
_geom_torsion_site_symmetry_3
_geom_torsion_site_symmetry_4
_geom_torsion_publ_flag
N5 C1 N2 C3 1(2) . . . . ?
N5 C1 N2 C2 172.5(17) . . . . ?
C1 N2 C2 C21 -92(2) . . . . ?
C3 N2 C2 C21 78(2) . . . . ?
C1 N2 C3 C4 -2(2) . . . . ?
C2 N2 C3 C4 -173.8(17) . . . . ?
N2 C3 C4 N5 2(2) . . . . ?
N2 C1 N5 C4 0(2) . . . . ?
N2 C1 N5 C5 174.9(17) . . . . ?
C3 C4 N5 C1 -1(2) . . . . ?
C3 C4 N5 C5 -176.3(18) . . . . ?
C1 N5 C5 C51 -81(2) . . . . ?
C4 N5 C5 C51 94(2) . . . . ?
N2 C2 C21 N22 93(2) . . . . ?
N2 C2 C21 C25 -81(2) . . . . ?
C25 C21 N22 N23 -2(2) . . . . ?
C2 C21 N22 N23 -176.4(17) . . . . ?
C21 N22 N23 N24 2(2) . . . . ?
N22 N23 N24 C25 -2(2) . . . . ?
N22 N23 N24 C26 -176.0(17) . . . . ?
N22 C21 C25 N24 1(2) . . . . ?
C2 C21 C25 N24 174.7(19) . . . . ?
N23 N24 C25 C21 1(2) . . . . ?
C26 N24 C25 C21 174.7(18) . . . . ?
N23 N24 C26 C27 98(2) . . . . ?
C25 N24 C26 C27 -75(2) . . . . ?
N24 C26 C27 C28 110(2) . . . . ?
N24 C26 C27 C32 -68(2) . . . . ?
C26 C27 C28 C29 -176(2) . . . . ?
C32 C27 C28 C29 1(3) . . . . ?
C26 C27 C28 Br1 5(3) . . . . ?
C32 C27 C28 Br1 -178.0(13) . . . . ?
C27 C28 C29 C30 -2(3) . . . . ?
Br1 C28 C29 C30 176.9(15) . . . . ?
C28 C29 C30 C31 1(3) . . . . ?
C29 C30 C31 C32 1(3) . . . . ?
C30 C31 C32 C27 -2(3) . . . . ?
C28 C27 C32 C31 1(3) . . . . ?
C26 C27 C32 C31 179.0(19) . . . . ?
N5 C5 C51 C55 -98(2) . . . . ?
N5 C5 C51 N52 81(2) . . . . ?
C55 C51 N52 N53 0(2) . . . . ?
C5 C51 N52 N53 -179.1(16) . . . . ?
C51 N52 N53 N54 0(2) . . . . ?
N52 N53 N54 C55 0(2) . . . . ?
N52 N53 N54 C56 -179.6(16) . . . . ?
N52 C51 C55 N54 0(2) . . . . ?
C5 C51 C55 N54 178.8(19) . . . . ?
N53 N54 C55 C51 0(2) . . . . ?
C56 N54 C55 C51 179.3(18) . . . . ?
N53 N54 C56 C57 116.7(18) . . . . ?
C55 N54 C56 C57 -63(3) . . . . ?
N54 C56 C57 C58 -81(2) . . . . ?
N54 C56 C57 C62 100(2) . . . . ?
C62 C57 C58 C59 1(3) . . . . ?
C56 C57 C58 C59 -178.0(18) . . . . ?
C62 C57 C58 Br2 -179.9(15) . . . . ?
C56 C57 C58 Br2 1(3) . . . . ?
C57 C58 C59 C60 0(3) . . . . ?
Br2 C58 C59 C60 -179.3(17) . . . . ?
C58 C59 C60 C61 3(3) . . . . ?
C59 C60 C61 C62 -6(3) . . . . ?
C60 C61 C62 C57 7(3) . . . . ?
C58 C57 C62 C61 -5(3) . . . . ?
C56 C57 C62 C61 174.7(19) . . . . ?
